data_4081029
loop_
_publ_author_name
'Wright, Phillip J.'
'Affleck, Mark G.'
'Muzzioli, Sara'
'Skelton, Brian W.'
'Raiteri, Paolo'
'Silvester, Debbie S.'
'Stagni, Stefano'
'Massi, Massimiliano'

_publ_section_title
;
 Ligand-Induced Structural, Photophysical, and Electrochemical Variations
 in Tricarbonyl Rhenium(I) Tetrazolato Complexes
;
_journal_issue 13
_journal_name_full Organometallics
_journal_page_first 3728
_journal_paper_doi 10.1021/om400356n
_journal_volume 32
_journal_year 2013
_chemical_formula_moiety 'C13 H13 Cl N5 O3 Re, C H2 Cl2'
_chemical_formula_sum 'C14 H15 Cl3 N5 O3 Re'
_chemical_formula_weight 593.86
_chemical_name_systematic
;
 ?
;
_space_group_IT_number 14
_symmetry_cell_setting monoclinic
_symmetry_space_group_name_Hall '-P 2yn'
_symmetry_space_group_name_H-M 'P 1 21/n 1'
_atom_sites_solution_hydrogens geom
_atom_sites_solution_primary direct
_atom_sites_solution_secondary difmap
_audit_creation_date 2013-03-11T09:09:25-00:00
_audit_creation_method 'WinGX routine CIF_UPDATE'
_cell_angle_alpha 90
_cell_angle_beta 106.769(4)
_cell_angle_gamma 90
_cell_formula_units_Z 4
_cell_length_a 10.8488(5)
_cell_length_b 11.4278(4)
_cell_length_c 16.6365(4)
_cell_measurement_reflns_used 27155
_cell_measurement_temperature 100(2)
_cell_measurement_theta_max 37.5459
_cell_measurement_theta_min 3.6398
_cell_volume 1974.85(13)
_computing_cell_refinement
;
        CrysAlisPro, Oxford Diffraction Ltd.,
        Version 1.171.33.52 (release 06-11-2009 CrysAlis171 .NET)
        (compiled Nov  6 2009,16:24:50)
;
_computing_data_collection
;
        CrysAlisPro, Oxford Diffraction Ltd.,
        Version 1.171.33.52 (release 06-11-2009 CrysAlis171 .NET)
        (compiled Nov  6 2009,16:24:50)
;
_computing_data_reduction
;
        CrysAlisPro, Oxford Diffraction Ltd.,
        Version 1.171.33.52 (release 06-11-2009 CrysAlis171 .NET)
        (compiled Nov  6 2009,16:24:50)
;
_computing_molecular_graphics 'OrtepII (Johnson, C. K. (1976)'
_computing_publication_material 'WinGX Farrugia, L. J. (1999)'
_computing_structure_refinement 'SHELXL-97 (Sheldrick, 2008)'
_diffrn_ambient_temperature 100(2)
_diffrn_detector_area_resol_mean 10.4738
_diffrn_measured_fraction_theta_full 0.995
_diffrn_measured_fraction_theta_max 0.969
_diffrn_measurement_device_type 'Oxford Diffraction Gemini diffractometer'
_diffrn_measurement_method '\w scans'
_diffrn_orient_matrix_UB_11 0.0566285
_diffrn_orient_matrix_UB_12 -0.011611
_diffrn_orient_matrix_UB_13 -0.0117975
_diffrn_orient_matrix_UB_21 -0.0025932
_diffrn_orient_matrix_UB_22 -0.0595392
_diffrn_orient_matrix_UB_23 0.0115235
_diffrn_orient_matrix_UB_31 -0.0380823
_diffrn_orient_matrix_UB_32 -0.0132144
_diffrn_orient_matrix_UB_33 -0.0414017
_diffrn_radiation_monochromator graphite
_diffrn_radiation_type MoK\a
_diffrn_radiation_wavelength 0.71073
_diffrn_reflns_av_R_equivalents 0.0324
_diffrn_reflns_av_unetI/netI 0.0201
_diffrn_reflns_limit_h_max 18
_diffrn_reflns_limit_h_min -18
_diffrn_reflns_limit_k_max 19
_diffrn_reflns_limit_k_min -19
_diffrn_reflns_limit_l_max 28
_diffrn_reflns_limit_l_min -28
_diffrn_reflns_number 64078
_diffrn_reflns_theta_full 37
_diffrn_reflns_theta_max 37.61
_diffrn_reflns_theta_min 3.77
_exptl_absorpt_coefficient_mu 6.583
_exptl_absorpt_correction_T_max 0.366
_exptl_absorpt_correction_T_min 0.128
_exptl_absorpt_correction_type analytical
_exptl_absorpt_process_details
;
    CrysAlisPro, Oxford Diffraction Ltd.,
Analytical numeric absorption correction using a multifaceted crystal
             model based on expressions derived by R.C. Clark & J.S.
        (Clark, R. C. & Reid, J. S. (1995). Acta Cryst. A51, 887-897)

;
_exptl_crystal_colour pale_yellow
_exptl_crystal_density_diffrn 1.997
_exptl_crystal_density_method 'not measured'
_exptl_crystal_description prism
_exptl_crystal_F_000 1136
_exptl_crystal_size_max 0.58
_exptl_crystal_size_mid 0.35
_exptl_crystal_size_min 0.26
_refine_diff_density_max 2.907
_refine_diff_density_min -3.251
_refine_diff_density_rms 0.158
_refine_ls_extinction_method none
_refine_ls_goodness_of_fit_ref 1.176
_refine_ls_hydrogen_treatment constr
_refine_ls_matrix_type full
_refine_ls_number_parameters 268
_refine_ls_number_reflns 10156
_refine_ls_number_restraints 0
_refine_ls_restrained_S_all 1.176
_refine_ls_R_factor_all 0.0331
_refine_ls_R_factor_gt 0.0293
_refine_ls_shift/su_max 0.002
_refine_ls_shift/su_mean 0
_refine_ls_structure_factor_coef Fsqd
_refine_ls_weighting_details 'calc w=1/[\s^2^(Fo^2^)+(0.0000P)^2^+8.1544P] where P=(Fo^2^+2Fc^2^)/3'
_refine_ls_weighting_scheme calc
_refine_ls_wR_factor_gt 0.0583
_refine_ls_wR_factor_ref 0.0596
_reflns_number_gt 9367
_reflns_number_total 10156
_reflns_threshold_expression I>2\s(I)
_cod_data_source_file om400356n_si_002.cif
_cod_data_source_block mxm79a
_cod_original_cell_volume 1974.85(12)
_cod_original_sg_symbol_Hall '-p 2yn'
_cod_database_code 4081029

loop_
_symmetry_equiv_pos_as_xyz
'x, y, z'
'-x+1/2, y+1/2, -z+1/2'
'-x, -y, -z'
'x-1/2, -y-1/2, z-1/2'

loop_
_atom_site_label
_atom_site_type_symbol
_atom_site_fract_x
_atom_site_fract_y
_atom_site_fract_z
_atom_site_U_iso_or_equiv
_atom_site_adp_type
_atom_site_occupancy
_atom_site_symmetry_multiplicity
_atom_site_calc_flag
_atom_site_refinement_flags
_atom_site_disorder_assembly
_atom_site_disorder_group
Re1 Re 0.699668(8) 0.597341(8) 0.306863(5) 0.01112(2) Uani 1 1 d . A .
Cl1 Cl 0.57872(6) 0.54946(6) 0.40694(4) 0.01868(10) Uani 1 1 d . . .
C1 C 0.8276(2) 0.4805(2) 0.35052(16) 0.0161(4) Uani 1 1 d . . .
O1 O 0.9045(2) 0.4097(2) 0.37732(15) 0.0267(4) Uani 1 1 d . . .
C2 C 0.6071(2) 0.4846(2) 0.22636(15) 0.0155(4) Uani 1 1 d . . .
O2 O 0.5511(2) 0.41686(19) 0.17809(13) 0.0232(4) Uani 1 1 d . . .
C3 C 0.7928(3) 0.6497(2) 0.23009(18) 0.0201(5) Uani 1 1 d . . .
O3 O 0.8487(3) 0.6797(2) 0.18599(17) 0.0345(5) Uani 1 1 d . . .
N1 N 0.4996(2) 0.9134(2) 0.30789(14) 0.0173(4) Uani 1 1 d . A .
N2 N 0.4128(2) 0.86100(19) 0.24485(13) 0.0151(3) Uani 1 1 d . A .
C21 C 0.2837(3) 0.9146(3) 0.20270(17) 0.0211(5) Uani 1 1 d . . .
C211 C 0.1809(6) 0.8266(7) 0.2269(5) 0.0346(15) Uani 0.5 1 d P A 1
H21A H 0.2022 0.8195 0.2881 0.052 Uiso 0.5 1 calc PR A 1
H21B H 0.1853 0.7493 0.2023 0.052 Uiso 0.5 1 calc PR A 1
H21C H 0.0937 0.8583 0.2048 0.052 Uiso 0.5 1 calc PR A 1
C212 C 0.2576(6) 0.9125(6) 0.1111(4) 0.0276(12) Uani 0.5 1 d P A 1
H21D H 0.1712 0.9435 0.0846 0.041 Uiso 0.5 1 calc PR A 1
H21E H 0.2629 0.8318 0.0924 0.041 Uiso 0.5 1 calc PR A 1
H21F H 0.3214 0.9608 0.095 0.041 Uiso 0.5 1 calc PR A 1
C213 C 0.2715(7) 1.0309(7) 0.2405(5) 0.040(2) Uani 0.5 1 d P A 1
H21G H 0.1844 1.0616 0.2157 0.06 Uiso 0.5 1 calc PR A 1
H21H H 0.3344 1.0853 0.2293 0.06 Uiso 0.5 1 calc PR A 1
H21I H 0.2876 1.0223 0.3012 0.06 Uiso 0.5 1 calc PR A 1
C214 C 0.2312(6) 0.9582(8) 0.2686(4) 0.0325(15) Uani 0.5 1 d P A 2
H21J H 0.1477 0.9953 0.243 0.049 Uiso 0.5 1 calc PR A 2
H21K H 0.2906 1.0157 0.3029 0.049 Uiso 0.5 1 calc PR A 2
H21L H 0.2202 0.8929 0.304 0.049 Uiso 0.5 1 calc PR A 2
C215 C 0.2045(6) 0.8310(6) 0.1412(5) 0.0301(14) Uani 0.5 1 d P A 2
H21M H 0.1886 0.7609 0.1706 0.045 Uiso 0.5 1 calc PR A 2
H21N H 0.2502 0.8092 0.1005 0.045 Uiso 0.5 1 calc PR A 2
H21O H 0.1222 0.8677 0.1117 0.045 Uiso 0.5 1 calc PR A 2
C216 C 0.3187(6) 1.0225(6) 0.1511(5) 0.0324(15) Uani 0.5 1 d P A 2
H21P H 0.2395 1.0634 0.1209 0.049 Uiso 0.5 1 calc PR A 2
H21Q H 0.3617 0.993 0.1108 0.049 Uiso 0.5 1 calc PR A 2
H21R H 0.376 1.0767 0.1901 0.049 Uiso 0.5 1 calc PR A 2
N3 N 0.44694(19) 0.75710(18) 0.22455(13) 0.0138(3) Uani 1 1 d . . .
N4 N 0.56356(19) 0.73991(18) 0.27670(12) 0.0126(3) Uani 1 1 d . A .
C5 C 0.5932(2) 0.8349(2) 0.32684(14) 0.0130(4) Uani 1 1 d . . .
C51 C 0.7135(2) 0.8365(2) 0.39373(15) 0.0133(4) Uani 1 1 d . A .
N52 N 0.78352(18) 0.73691(18) 0.39861(13) 0.0125(3) Uani 1 1 d . . .
C53 C 0.8953(2) 0.7297(2) 0.46074(15) 0.0153(4) Uani 1 1 d . A .
H53 H 0.9461 0.661 0.4649 0.018 Uiso 1 1 calc R . .
C54 C 0.9387(2) 0.8184(2) 0.51853(16) 0.0177(4) Uani 1 1 d . . .
H54 H 1.0175 0.8099 0.5618 0.021 Uiso 1 1 calc R A .
C55 C 0.8662(2) 0.9201(2) 0.51294(17) 0.0189(4) Uani 1 1 d . A .
H55 H 0.8946 0.982 0.552 0.023 Uiso 1 1 calc R . .
C56 C 0.7512(2) 0.9293(2) 0.44891(16) 0.0169(4) Uani 1 1 d . . .
H56 H 0.6997 0.9977 0.4432 0.02 Uiso 1 1 calc R A .
Cl11 Cl 0.22305(12) 0.76326(13) 0.46316(9) 0.0599(4) Uani 1 1 d . . .
Cl12 Cl 0.48452(13) 0.85277(9) 0.51582(10) 0.0580(4) Uani 1 1 d . . .
C0 C 0.3870(4) 0.7285(3) 0.5095(3) 0.0349(8) Uani 1 1 d . . .
H0A H 0.3985 0.6966 0.5665 0.042 Uiso 1 1 calc R . .
H0B H 0.4137 0.6676 0.4756 0.042 Uiso 1 1 calc R . .

loop_
_atom_site_aniso_label
_atom_site_aniso_U_11
_atom_site_aniso_U_22
_atom_site_aniso_U_33
_atom_site_aniso_U_23
_atom_site_aniso_U_13
_atom_site_aniso_U_12
Re1 0.01012(3) 0.01132(3) 0.01147(3) 0.00044(3) 0.00238(2) 0.00228(3)
Cl1 0.0195(2) 0.0166(2) 0.0221(3) -0.0009(2) 0.0095(2) -0.00310(19)
C1 0.0152(9) 0.0159(10) 0.0175(10) 0.0003(8) 0.0051(8) 0.0028(8)
O1 0.0233(9) 0.0254(10) 0.0295(10) 0.0031(8) 0.0043(8) 0.0113(8)
C2 0.0152(9) 0.0156(10) 0.0154(9) -0.0002(7) 0.0039(7) 0.0041(7)
O2 0.0235(9) 0.0230(10) 0.0206(9) -0.0070(7) 0.0022(7) -0.0004(7)
C3 0.0202(11) 0.0181(11) 0.0225(11) -0.0041(9) 0.0068(9) 0.0039(9)
O3 0.0458(15) 0.0313(13) 0.0351(13) 0.0022(10) 0.0257(11) 0.0017(11)
N1 0.0152(8) 0.0147(9) 0.0186(9) -0.0009(7) -0.0005(7) 0.0034(7)
N2 0.0131(8) 0.0142(8) 0.0156(8) 0.0003(7) 0.0003(6) 0.0038(6)
C21 0.0178(10) 0.0219(12) 0.0191(11) -0.0015(9) -0.0018(8) 0.0100(9)
C211 0.017(2) 0.050(4) 0.037(3) 0.011(3) 0.008(2) 0.007(3)
C212 0.024(3) 0.037(3) 0.019(2) 0.003(2) 0.0021(19) 0.013(2)
C213 0.032(3) 0.033(4) 0.041(4) -0.017(3) -0.011(3) 0.021(3)
C214 0.021(3) 0.053(4) 0.023(3) 0.002(3) 0.005(2) 0.017(3)
C215 0.018(2) 0.023(3) 0.040(3) -0.003(2) -0.008(2) 0.004(2)
C216 0.020(2) 0.032(3) 0.043(4) 0.022(3) 0.006(2) 0.008(2)
N3 0.0133(8) 0.0130(8) 0.0130(8) 0.0002(6) 0.0004(6) 0.0030(6)
N4 0.0117(7) 0.0125(8) 0.0122(7) 0.0014(6) 0.0013(6) 0.0021(6)
C5 0.0118(8) 0.0119(9) 0.0135(9) 0.0003(7) 0.0006(7) 0.0016(7)
C51 0.0119(8) 0.0121(9) 0.0151(9) 0.0004(7) 0.0026(7) 0.0005(7)
N52 0.0095(7) 0.0132(8) 0.0140(8) 0.0021(6) 0.0020(6) 0.0004(6)
C53 0.0116(8) 0.0160(10) 0.0160(9) 0.0019(7) 0.0003(7) 0.0009(7)
C54 0.0143(9) 0.0192(11) 0.0162(10) -0.0004(8) -0.0008(7) -0.0019(8)
C55 0.0170(10) 0.0179(11) 0.0193(10) -0.0041(8) 0.0011(8) -0.0026(8)
C56 0.0150(9) 0.0152(10) 0.0188(10) -0.0035(8) 0.0022(8) 0.0004(7)
Cl11 0.0472(6) 0.0679(8) 0.0741(8) 0.0281(7) 0.0325(6) 0.0326(6)
Cl12 0.0713(7) 0.0265(4) 0.1034(10) 0.0192(5) 0.0683(8) 0.0123(4)
C0 0.0432(19) 0.0237(14) 0.047(2) 0.0115(14) 0.0283(17) 0.0126(13)

loop_
_atom_type_symbol
_atom_type_description
_atom_type_scat_dispersion_real
_atom_type_scat_dispersion_imag
_atom_type_scat_source
C C 0.0033 0.0016 'International Tables Vol C Tables 4.2.6.8 and 6.1.1.4'
H H 0 0 'International Tables Vol C Tables 4.2.6.8 and 6.1.1.4'
N N 0.0061 0.0033 'International Tables Vol C Tables 4.2.6.8 and 6.1.1.4'
O O 0.0106 0.006 'International Tables Vol C Tables 4.2.6.8 and 6.1.1.4'
Cl Cl 0.1484 0.1585 'International Tables Vol C Tables 4.2.6.8 and 6.1.1.4'
Re Re -1.0185 7.231 'International Tables Vol C Tables 4.2.6.8 and 6.1.1.4'

loop_
_exptl_crystal_face_index_h
_exptl_crystal_face_index_k
_exptl_crystal_face_index_l
_exptl_crystal_face_perp_dist
1 1 -1 0.0924
-2 -1 1 0.0681
0 0 -1 0.1967
0 0 1 0.2595
-1 1 1 0.1597
1 -1 -1 0.1617
1 -2 -4 0.1716
-2 -5 0 0.1025
1 0 -1 0.1434
-3 2 6 0.2052

loop_
_geom_angle_atom_site_label_1
_geom_angle_atom_site_label_2
_geom_angle_atom_site_label_3
_geom_angle
C1 Re1 C2 88.42(11)
C1 Re1 C3 90.37(11)
C2 Re1 C3 90.83(11)
C1 Re1 N4 171.28(9)
C2 Re1 N4 99.18(9)
C3 Re1 N4 93.77(10)
C1 Re1 N52 97.61(9)
C2 Re1 N52 173.10(9)
C3 Re1 N52 92.49(10)
N4 Re1 N52 74.57(7)
C1 Re1 Cl1 93.32(8)
C2 Re1 Cl1 92.82(8)
C3 Re1 Cl1 174.88(8)
N4 Re1 Cl1 82.10(6)
N52 Re1 Cl1 83.51(5)
O1 C1 Re1 179.5(3)
O2 C2 Re1 179.7(2)
O3 C3 Re1 179.1(3)
C5 N1 N2 101.7(2)
N3 N2 N1 114.80(19)
N3 N2 C21 122.8(2)
N1 N2 C21 122.4(2)
C214 C21 C215 117.7(5)
C212 C21 C213 116.0(5)
C214 C21 N2 107.5(3)
C212 C21 N2 110.6(3)
C215 C21 N2 109.7(3)
C213 C21 N2 110.5(3)
C214 C21 C216 110.0(5)
C215 C21 C216 107.7(5)
N2 C21 C216 103.3(3)
C212 C21 C211 107.7(4)
C213 C21 C211 107.1(5)
N2 C21 C211 104.1(3)
C21 C211 H21A 109.5
C21 C211 H21B 109.5
C21 C211 H21C 109.5
C21 C212 H21D 109.5
C21 C212 H21E 109.5
C21 C212 H21F 109.5
C21 C213 H21G 109.5
C21 C213 H21H 109.5
C21 C213 H21I 109.5
C21 C214 H21J 109.5
C21 C214 H21K 109.5
H21J C214 H21K 109.5
C21 C214 H21L 109.5
H21J C214 H21L 109.5
H21K C214 H21L 109.5
C21 C215 H21M 109.5
C21 C215 H21N 109.5
H21M C215 H21N 109.5
C21 C215 H21O 109.5
H21M C215 H21O 109.5
H21N C215 H21O 109.5
C21 C216 H21P 109.5
C21 C216 H21Q 109.5
H21P C216 H21Q 109.5
C21 C216 H21R 109.5
H21P C216 H21R 109.5
H21Q C216 H21R 109.5
N2 N3 N4 104.60(19)
N3 N4 C5 107.30(19)
N3 N4 Re1 136.34(16)
C5 N4 Re1 115.99(15)
N1 C5 N4 111.6(2)
N1 C5 C51 129.3(2)
N4 C5 C51 119.0(2)
N52 C51 C56 123.3(2)
N52 C51 C5 113.5(2)
C56 C51 C5 123.1(2)
C53 N52 C51 117.4(2)
C53 N52 Re1 125.71(17)
C51 N52 Re1 116.83(15)
N52 C53 C54 122.6(2)
N52 C53 H53 118.7
C54 C53 H53 118.7
C53 C54 C55 119.5(2)
C53 C54 H54 120.2
C55 C54 H54 120.2
C56 C55 C54 118.6(2)
C56 C55 H55 120.7
C54 C55 H55 120.7
C51 C56 C55 118.5(2)
C51 C56 H56 120.7
C55 C56 H56 120.7
Cl12 C0 Cl11 110.97(19)
Cl12 C0 H0A 109.4
Cl11 C0 H0A 109.4
Cl12 C0 H0B 109.4
Cl11 C0 H0B 109.4
H0A C0 H0B 108

loop_
_geom_bond_atom_site_label_1
_geom_bond_atom_site_label_2
_geom_bond_distance
Re1 C1 1.911(2)
Re1 C2 1.920(3)
Re1 C3 1.938(3)
Re1 N4 2.1585(19)
Re1 N52 2.214(2)
Re1 Cl1 2.4605(6)
C1 O1 1.155(3)
C2 O2 1.154(3)
C3 O3 1.131(4)
N1 C5 1.323(3)
N1 N2 1.332(3)
N2 N3 1.317(3)
N2 C21 1.503(3)
C21 C214 1.461(7)
C21 C212 1.468(6)
C21 C215 1.480(7)
C21 C213 1.493(7)
C21 C216 1.609(7)
C21 C211 1.636(8)
C211 H21A 0.98
C211 H21B 0.98
C211 H21C 0.98
C212 H21D 0.98
C212 H21E 0.98
C212 H21F 0.98
C213 H21G 0.98
C213 H21H 0.98
C213 H21I 0.98
C214 H21J 0.98
C214 H21K 0.98
C214 H21L 0.98
C215 H21M 0.98
C215 H21N 0.98
C215 H21O 0.98
C216 H21P 0.98
C216 H21Q 0.98
C216 H21R 0.98
N3 N4 1.326(3)
N4 C5 1.350(3)
C5 C51 1.451(3)
C51 N52 1.357(3)
C51 C56 1.385(3)
N52 C53 1.350(3)
C53 C54 1.382(4)
C53 H53 0.95
C54 C55 1.392(4)
C54 H54 0.95
C55 C56 1.391(4)
C55 H55 0.95
C56 H56 0.95
Cl11 C0 1.767(4)
Cl12 C0 1.755(4)
C0 H0A 0.99
C0 H0B 0.99
